data_7219160
loop_
_publ_author_name
'Rudloff, Milan'
'Ackermann, Kai'
'Huth, Michael'
'Jeschke, Harald O.'
'Tomic, Milan'
'Valent\'i, Roser'
'Wolfram, Benedikt'
'Br\"oring, Martin'
'Bolte, Michael'
'Chercka, Dennis'
'Baumgarten, Martin'
'M\"ullen, Klaus'

_publ_section_title
;
 Charge transfer tuning by chemical substitution and uniaxial pressure in
 the organic complex tetramethoxypyrene-tetracyanoquinodimethane.
;
_journal_issue 6
_journal_name_full 'Physical chemistry chemical physics : PCCP'
_journal_page_first 4118
_journal_page_last 4126
_journal_paper_doi 10.1039/c4cp04461d
_journal_volume 17
_journal_year 2015
_chemical_formula_moiety 'C20 H18 O4, C12 F4 N4'
_chemical_formula_sum 'C32 H18 F4 N4 O4'
_chemical_formula_weight 598.50
_chemical_name_systematic
;
?
;
_space_group_IT_number 2
_symmetry_cell_setting triclinic
_symmetry_space_group_name_Hall '-P 1'
_symmetry_space_group_name_H-M 'P -1'
_atom_sites_solution_hydrogens geom
_atom_sites_solution_primary direct
_atom_sites_solution_secondary difmap
_audit_creation_method SHELXL-97
_audit_update_record
;
2014-05-08 deposited with the CCDC.
2014-12-22 downloaded from the CCDC.
;
_cell_angle_alpha 61.373(13)
_cell_angle_beta 71.958(14)
_cell_angle_gamma 84.063(14)
_cell_formula_units_Z 1
_cell_length_a 6.8078(13)
_cell_length_b 10.6592(18)
_cell_length_c 10.840(2)
_cell_measurement_reflns_used 3415
_cell_measurement_temperature 173(2)
_cell_measurement_theta_max 27.9
_cell_measurement_theta_min 3.3
_cell_volume 655.6(2)
_computing_cell_refinement 'X-Area (Stoe & Cie, 2001)'
_computing_data_collection 'X-Area (Stoe & Cie, 2001)'
_computing_data_reduction 'X-Area (Stoe & Cie, 2001)'
_computing_molecular_graphics 'XP in SHELXTL-Plus (Sheldrick, 2008)'
_computing_publication_material SHELXL97
_computing_structure_refinement 'SHELXL97 (Sheldrick, 2008) '
_computing_structure_solution 'SHELXS97 (Sheldrick, 2008) '
_diffrn_ambient_temperature 173(2)
_diffrn_measured_fraction_theta_full 0.996
_diffrn_measured_fraction_theta_max 0.996
_diffrn_measurement_device_type 'STOE IPDS II two-circle-diffractometer'
_diffrn_measurement_method \w
_diffrn_radiation_monochromator 'Genix 3D multilayer optics'
_diffrn_radiation_source 'Genix 3D I\mS microfocus X-ray source'
_diffrn_radiation_type MoK\a
_diffrn_radiation_wavelength 0.71073
_diffrn_reflns_av_R_equivalents 0.0962
_diffrn_reflns_av_sigmaI/netI 0.0934
_diffrn_reflns_limit_h_max 8
_diffrn_reflns_limit_h_min -8
_diffrn_reflns_limit_k_max 12
_diffrn_reflns_limit_k_min -12
_diffrn_reflns_limit_l_max 12
_diffrn_reflns_limit_l_min -12
_diffrn_reflns_number 5551
_diffrn_reflns_theta_full 25.00
_diffrn_reflns_theta_max 25.03
_diffrn_reflns_theta_min 3.41
_diffrn_standards_number 0
_exptl_absorpt_coefficient_mu 0.121
_exptl_absorpt_correction_T_max 0.9928
_exptl_absorpt_correction_T_min 0.9520
_exptl_absorpt_correction_type multi-scan
_exptl_absorpt_process_details 'X-Area (Stoe & Cie, 2001)'
_exptl_crystal_colour black
_exptl_crystal_density_diffrn 1.516
_exptl_crystal_density_method 'not measured'
_exptl_crystal_description needle
_exptl_crystal_F_000 306
_exptl_crystal_size_max 0.41
_exptl_crystal_size_mid 0.06
_exptl_crystal_size_min 0.06
_refine_diff_density_max 0.250
_refine_diff_density_min -0.255
_refine_diff_density_rms 0.061
_refine_ls_extinction_method none
_refine_ls_goodness_of_fit_ref 0.954
_refine_ls_hydrogen_treatment constr
_refine_ls_matrix_type full
_refine_ls_number_parameters 201
_refine_ls_number_reflns 2305
_refine_ls_number_restraints 0
_refine_ls_restrained_S_all 0.954
_refine_ls_R_factor_all 0.0933
_refine_ls_R_factor_gt 0.0551
_refine_ls_shift/su_max 0.000
_refine_ls_shift/su_mean 0.000
_refine_ls_structure_factor_coef Fsqd
_refine_ls_weighting_details 'calc w=1/[\s^2^(Fo^2^)+(0.0693P)^2^] where P=(Fo^2^+2Fc^2^)/3'
_refine_ls_weighting_scheme calc
_refine_ls_wR_factor_gt 0.1247
_refine_ls_wR_factor_ref 0.1383
_reflns_number_gt 1500
_reflns_number_total 2305
_reflns_threshold_expression I>2\s(I)
_cod_data_source_file c4cp04461d1.cif
_cod_data_source_block wa1460
_cod_depositor_comments
;
The following automatic conversions were performed:

'_symmetry_cell_setting' value 'Triclinic' changed to 'triclinic'
according to
/usr/data/users/saulius/crontab/automatic-downloads/rss-feeds/RSC/lib/dictionaries/cif_core.dic
dictionary named 'cif_core.dic' version 2.4.2 from 2011-04-26.

Automatic conversion script
Id: cif_fix_values 2935 2014-11-11 08:27:57Z andrius 

 Adding full bibliography for 7219160.cif.
;
_cod_original_sg_symbol_H-M P-1
_cod_database_code 7219160

loop_
_symmetry_equiv_pos_as_xyz
'x, y, z'
'-x, -y, -z'

loop_
_atom_site_label
_atom_site_type_symbol
_atom_site_fract_x
_atom_site_fract_y
_atom_site_fract_z
_atom_site_U_iso_or_equiv
_atom_site_adp_type
_atom_site_occupancy
_atom_site_symmetry_multiplicity
_atom_site_calc_flag
_atom_site_refinement_flags
O1 O -0.1544(4) 0.3357(2) 0.9238(2) 0.0400(6) Uani 1 1 d .
O2 O 0.2199(3) 0.3668(2) 0.2083(2) 0.0334(5) Uani 1 1 d .
C1 C -0.0489(4) 0.3445(3) 0.6902(3) 0.0233(6) Uani 1 1 d .
C2 C 0.0091(4) 0.4249(3) 0.5340(3) 0.0218(6) Uani 1 1 d .
C3 C 0.0854(4) 0.3540(3) 0.4477(3) 0.0250(6) Uani 1 1 d .
C4 C 0.1010(5) 0.2053(3) 0.5178(3) 0.0295(7) Uani 1 1 d .
H4 H 0.1549 0.1571 0.4609 0.035 Uiso 1 1 calc R
C5 C 0.0384(5) 0.1290(3) 0.6690(3) 0.0315(7) Uani 1 1 d .
H5 H 0.0466 0.0280 0.7154 0.038 Uiso 1 1 calc R
C6 C -0.0365(5) 0.1965(3) 0.7551(3) 0.0282(7) Uani 1 1 d .
H6 H -0.0798 0.1412 0.8594 0.034 Uiso 1 1 calc R
C7 C -0.1216(4) 0.4189(3) 0.7766(3) 0.0259(6) Uani 1 1 d .
C8 C -0.3498(5) 0.3357(4) 1.0227(4) 0.0465(9) Uani 1 1 d .
H8A H -0.3519 0.4183 1.0396 0.070 Uiso 1 1 calc R
H8B H -0.3718 0.2473 1.1164 0.070 Uiso 1 1 calc R
H8C H -0.4600 0.3414 0.9799 0.070 Uiso 1 1 calc R
C9 C 0.1410(4) 0.4375(3) 0.2901(3) 0.0266(6) Uani 1 1 d .
C10 C 0.0673(6) 0.3168(4) 0.1744(4) 0.0466(9) Uani 1 1 d .
H10A H -0.0276 0.2455 0.2657 0.070 Uiso 1 1 calc R
H10B H 0.1352 0.2732 0.1114 0.070 Uiso 1 1 calc R
H10C H -0.0104 0.3974 0.1227 0.070 Uiso 1 1 calc R
C11 C 0.4247(4) 0.4621(3) 0.6469(3) 0.0242(6) Uani 1 1 d .
F11 F 0.3539(3) 0.42573(17) 0.78983(17) 0.0307(4) Uani 1 1 d .
C12 C 0.4410(4) 0.5999(3) 0.5492(3) 0.0225(6) Uani 1 1 d .
F12 F 0.3862(3) 0.69612(17) 0.59718(17) 0.0327(4) Uani 1 1 d .
C13 C 0.5168(4) 0.6510(3) 0.3922(3) 0.0232(6) Uani 1 1 d .
C14 C 0.5294(4) 0.7929(3) 0.2913(3) 0.0257(6) Uani 1 1 d .
C15 C 0.6153(5) 0.8446(3) 0.1355(3) 0.0334(7) Uani 1 1 d .
N15 N 0.6844(5) 0.8917(3) 0.0113(3) 0.0471(8) Uani 1 1 d .
C16 C 0.4653(5) 0.9065(3) 0.3291(3) 0.0317(7) Uani 1 1 d .
N16 N 0.4176(5) 1.0020(3) 0.3505(3) 0.0495(8) Uani 1 1 d .

loop_
_atom_site_aniso_label
_atom_site_aniso_U_11
_atom_site_aniso_U_22
_atom_site_aniso_U_33
_atom_site_aniso_U_23
_atom_site_aniso_U_13
_atom_site_aniso_U_12
O1 0.0387(14) 0.0514(14) 0.0229(11) -0.0161(10) -0.0056(10) 0.0113(11)
O2 0.0306(12) 0.0419(12) 0.0363(12) -0.0289(10) -0.0044(10) 0.0044(10)
C1 0.0164(14) 0.0283(14) 0.0253(14) -0.0131(12) -0.0056(11) 0.0011(11)
C2 0.0151(14) 0.0256(14) 0.0254(14) -0.0131(12) -0.0049(11) 0.0002(11)
C3 0.0154(14) 0.0299(14) 0.0336(16) -0.0183(13) -0.0061(12) 0.0000(12)
C4 0.0297(17) 0.0276(14) 0.0375(17) -0.0219(14) -0.0073(14) 0.0021(13)
C5 0.0303(17) 0.0242(14) 0.0405(17) -0.0151(14) -0.0107(14) -0.0009(13)
C6 0.0243(16) 0.0288(15) 0.0265(15) -0.0094(13) -0.0061(13) -0.0023(12)
C7 0.0211(15) 0.0348(15) 0.0202(14) -0.0123(12) -0.0050(12) 0.0007(12)
C8 0.0307(19) 0.066(2) 0.0300(17) -0.0164(17) 0.0001(15) -0.0062(17)
C9 0.0201(15) 0.0368(16) 0.0268(15) -0.0208(13) -0.0023(12) 0.0018(12)
C10 0.039(2) 0.066(2) 0.056(2) -0.047(2) -0.0097(17) -0.0002(18)
C11 0.0212(15) 0.0308(15) 0.0203(14) -0.0128(12) -0.0040(12) -0.0003(12)
F11 0.0374(10) 0.0310(9) 0.0197(8) -0.0115(7) -0.0036(7) -0.0006(7)
C12 0.0208(15) 0.0243(14) 0.0245(14) -0.0144(12) -0.0045(12) 0.0013(11)
F12 0.0400(11) 0.0284(9) 0.0306(9) -0.0179(7) -0.0057(8) 0.0037(7)
C13 0.0169(14) 0.0268(14) 0.0249(14) -0.0116(12) -0.0058(11) 0.0003(11)
C14 0.0235(15) 0.0262(14) 0.0246(14) -0.0104(12) -0.0067(12) 0.0024(12)
C15 0.0350(19) 0.0269(15) 0.0333(18) -0.0115(14) -0.0087(14) 0.0022(13)
N15 0.064(2) 0.0343(15) 0.0314(16) -0.0096(13) -0.0087(15) 0.0017(14)
C16 0.0334(18) 0.0270(15) 0.0296(15) -0.0098(13) -0.0096(13) 0.0030(13)
N16 0.063(2) 0.0329(15) 0.0522(18) -0.0225(14) -0.0151(16) 0.0117(14)

loop_
_atom_type_symbol
_atom_type_description
_atom_type_scat_dispersion_real
_atom_type_scat_dispersion_imag
_atom_type_scat_source
C C 0.0033 0.0016 'International Tables Vol C Tables 4.2.6.8 and 6.1.1.4'
H H 0.0000 0.0000 'International Tables Vol C Tables 4.2.6.8 and 6.1.1.4'
F F 0.0171 0.0103 'International Tables Vol C Tables 4.2.6.8 and 6.1.1.4'
N N 0.0061 0.0033 'International Tables Vol C Tables 4.2.6.8 and 6.1.1.4'
O O 0.0106 0.0060 'International Tables Vol C Tables 4.2.6.8 and 6.1.1.4'

loop_
_geom_angle_atom_site_label_1
_geom_angle_atom_site_label_2
_geom_angle_atom_site_label_3
_geom_angle
_geom_angle_site_symmetry_1
_geom_angle_site_symmetry_3
C7 O1 C8 119.1(2) . .
C9 O2 C10 114.1(2) . .
C6 C1 C2 118.9(2) . .
C6 C1 C7 122.1(3) . .
C2 C1 C7 119.0(2) . .
C2 C2 C3 120.6(3) 2_566 .
C2 C2 C1 119.7(3) 2_566 .
C3 C2 C1 119.7(2) . .
C4 C3 C2 119.4(3) . .
C4 C3 C9 122.0(2) . .
C2 C3 C9 118.6(2) . .
C5 C4 C3 120.0(2) . .
C5 C4 H4 120.0 . .
C3 C4 H4 120.0 . .
C4 C5 C6 121.4(3) . .
C4 C5 H5 119.3 . .
C6 C5 H5 119.3 . .
C5 C6 C1 120.5(3) . .
C5 C6 H6 119.7 . .
C1 C6 H6 119.7 . .
C9 C7 O1 124.4(2) 2_566 .
C9 C7 C1 120.6(2) 2_566 .
O1 C7 C1 114.9(2) . .
O1 C8 H8A 109.5 . .
O1 C8 H8B 109.5 . .
H8A C8 H8B 109.5 . .
O1 C8 H8C 109.5 . .
H8A C8 H8C 109.5 . .
H8B C8 H8C 109.5 . .
C7 C9 O2 120.9(2) 2_566 .
C7 C9 C3 121.5(2) 2_566 .
O2 C9 C3 117.6(2) . .
O2 C10 H10A 109.5 . .
O2 C10 H10B 109.5 . .
H10A C10 H10B 109.5 . .
O2 C10 H10C 109.5 . .
H10A C10 H10C 109.5 . .
H10B C10 H10C 109.5 . .
C12 C11 F11 118.4(2) . .
C12 C11 C13 123.7(2) . 2_666
F11 C11 C13 117.9(2) . 2_666
C11 C12 F12 118.9(2) . .
C11 C12 C13 123.0(2) . .
F12 C12 C13 118.1(2) . .
C14 C13 C11 123.7(2) . 2_666
C14 C13 C12 123.0(2) . .
C11 C13 C12 113.3(2) 2_666 .
C13 C14 C15 123.1(2) . .
C13 C14 C16 124.1(2) . .
C15 C14 C16 112.8(2) . .
N15 C15 C14 176.8(3) . .
N16 C16 C14 176.0(3) . .

loop_
_geom_bond_atom_site_label_1
_geom_bond_atom_site_label_2
_geom_bond_distance
_geom_bond_site_symmetry_2
O1 C7 1.359(3) .
O1 C8 1.427(4) .
O2 C9 1.380(3) .
O2 C10 1.427(4) .
C1 C6 1.392(4) .
C1 C2 1.422(4) .
C1 C7 1.447(3) .
C2 C2 1.416(5) 2_566
C2 C3 1.418(3) .
C3 C4 1.401(4) .
C3 C9 1.437(4) .
C4 C5 1.375(4) .
C4 H4 0.9500 .
C5 C6 1.386(4) .
C5 H5 0.9500 .
C6 H6 0.9500 .
C7 C9 1.356(4) 2_566
C8 H8A 0.9800 .
C8 H8B 0.9800 .
C8 H8C 0.9800 .
C9 C7 1.356(4) 2_566
C10 H10A 0.9800 .
C10 H10B 0.9800 .
C10 H10C 0.9800 .
C11 C12 1.328(4) .
C11 F11 1.336(3) .
C11 C13 1.441(4) 2_666
C12 F12 1.332(3) .
C12 C13 1.443(4) .
C13 C14 1.369(4) .
C13 C11 1.441(4) 2_666
C14 C15 1.436(4) .
C14 C16 1.442(4) .
C15 N15 1.138(4) .
C16 N16 1.144(4) .

loop_
_geom_torsion_atom_site_label_1
_geom_torsion_atom_site_label_2
_geom_torsion_atom_site_label_3
_geom_torsion_atom_site_label_4
_geom_torsion
_geom_torsion_site_symmetry_1
_geom_torsion_site_symmetry_4
C6 C1 C2 C2 177.8(3) . 2_566
C7 C1 C2 C2 -1.3(5) . 2_566
C6 C1 C2 C3 -2.4(4) . .
C7 C1 C2 C3 178.5(3) . .
C2 C2 C3 C4 -179.7(3) 2_566 .
C1 C2 C3 C4 0.5(4) . .
C2 C2 C3 C9 -0.8(5) 2_566 .
C1 C2 C3 C9 179.4(3) . .
C2 C3 C4 C5 1.4(4) . .
C9 C3 C4 C5 -177.4(3) . .
C3 C4 C5 C6 -1.5(5) . .
C4 C5 C6 C1 -0.5(5) . .
C2 C1 C6 C5 2.4(4) . .
C7 C1 C6 C5 -178.5(3) . .
C8 O1 C7 C9 57.0(4) . 2_566
C8 O1 C7 C1 -127.1(3) . .
C6 C1 C7 C9 -176.9(3) . 2_566
C2 C1 C7 C9 2.2(4) . 2_566
C6 C1 C7 O1 7.0(4) . .
C2 C1 C7 O1 -173.9(3) . .
C10 O2 C9 C7 -90.1(4) . 2_566
C10 O2 C9 C3 91.5(3) . .
C4 C3 C9 C7 178.8(3) . 2_566
C2 C3 C9 C7 -0.1(4) . 2_566
C4 C3 C9 O2 -2.8(4) . .
C2 C3 C9 O2 178.3(2) . .
F11 C11 C12 F12 -0.1(4) . .
C13 C11 C12 F12 -178.7(3) 2_666 .
F11 C11 C12 C13 179.6(3) . .
C13 C11 C12 C13 1.0(5) 2_666 .
C11 C12 C13 C14 178.5(3) . .
F12 C12 C13 C14 -1.8(4) . .
C11 C12 C13 C11 -0.9(4) . 2_666
F12 C12 C13 C11 178.8(3) . 2_666
C11 C13 C14 C15 -4.2(5) 2_666 .
C12 C13 C14 C15 176.5(3) . .
C11 C13 C14 C16 178.0(3) 2_666 .
C12 C13 C14 C16 -1.3(5) . .
